data_4347381
loop_
_publ_author_name
'Escuer, Albert'
'Mayans, J\'ulia'
'Font-Bardia, Merc\`e'

_publ_section_title
;
 Linked Nickel Metallacrowns from a Phosphonate/2-Pyridyloximate Blend of
 Ligands: Structure and Magnetic Properties.
;
_journal_issue 6
_journal_name_full 'Inorganic chemistry'
_journal_page_first 3161
_journal_page_last 3168
_journal_paper_doi 10.1021/acs.inorgchem.6b00103
_journal_volume 55
_journal_year 2016
_chemical_formula_moiety 'C44 H54 N8 Ni4 O16 P2, 3(C H4 O), 2(H O)'
_chemical_formula_sum 'C47 H68 N8 Ni4 O21 P2'
_chemical_formula_weight 1377.87
_space_group_crystal_system triclinic
_space_group_IT_number 2
_space_group_name_Hall '-P 1'
_space_group_name_H-M_alt 'P -1'
_atom_sites_solution_hydrogens mixed
_audit_creation_method SHELXL-97
_cell_angle_alpha 77.751(5)
_cell_angle_beta 77.748(5)
_cell_angle_gamma 63.279(4)
_cell_formula_units_Z 1
_cell_length_a 11.8019(15)
_cell_length_b 12.1788(15)
_cell_length_c 12.6763(15)
_cell_measurement_reflns_used 9899
_cell_measurement_temperature 100(2)
_cell_measurement_theta_max 24.20
_cell_measurement_theta_min 2.34
_cell_volume 1576.1(3)
_computing_cell_refinement 'Bruker SAINT'
_computing_data_collection 'Bruker APEX2'
_computing_data_reduction 'Bruker SAINT'
_computing_molecular_graphics 'Bruker SHELXTL'
_computing_publication_material 'Bruker SHELXTL'
_computing_structure_refinement 'SHELXL-97 (Sheldrick 2008)'
_computing_structure_solution 'SHELXS-97 (Sheldrick 2008)'
_diffrn_ambient_temperature 100(2)
_diffrn_measured_fraction_theta_full 0.865
_diffrn_measured_fraction_theta_max 0.968
_diffrn_measurement_device_type 'D8 Venture'
_diffrn_measurement_method '\f and \w scans'
_diffrn_radiation_type MoK\a
_diffrn_radiation_wavelength 0.71073
_diffrn_reflns_av_R_equivalents 0.0503
_diffrn_reflns_av_unetI/netI 0.0519
_diffrn_reflns_Laue_measured_fraction_full 0.865
_diffrn_reflns_Laue_measured_fraction_max 0.968
_diffrn_reflns_limit_h_max 13
_diffrn_reflns_limit_h_min -13
_diffrn_reflns_limit_k_max 13
_diffrn_reflns_limit_k_min -14
_diffrn_reflns_limit_l_max 14
_diffrn_reflns_limit_l_min -14
_diffrn_reflns_number 18057
_diffrn_reflns_point_group_measured_fraction_full 0.865
_diffrn_reflns_point_group_measured_fraction_max 0.968
_diffrn_reflns_theta_full 25.242
_diffrn_reflns_theta_max 24.227
_diffrn_reflns_theta_min 2.676
_diffrn_source microfocus
_exptl_absorpt_coefficient_mu 1.302
_exptl_absorpt_correction_T_max 0.7450
_exptl_absorpt_correction_T_min 0.6030
_exptl_absorpt_correction_type multi-scan
_exptl_absorpt_process_details sadabs
_exptl_crystal_colour colourless
_exptl_crystal_density_diffrn 1.452
_exptl_crystal_description prism
_exptl_crystal_F_000 716
_exptl_crystal_size_max 0.35
_exptl_crystal_size_mid 0.24
_exptl_crystal_size_min 0.20
_refine_diff_density_max 1.537
_refine_diff_density_min -2.420
_refine_diff_density_rms 0.112
_refine_ls_extinction_method none
_refine_ls_goodness_of_fit_ref 1.074
_refine_ls_hydrogen_treatment mixed
_refine_ls_matrix_type full
_refine_ls_number_parameters 359
_refine_ls_number_reflns 4938
_refine_ls_number_restraints 18
_refine_ls_restrained_S_all 1.083
_refine_ls_R_factor_all 0.0764
_refine_ls_R_factor_gt 0.0597
_refine_ls_shift/su_max 0.001
_refine_ls_shift/su_mean 0.000
_refine_ls_structure_factor_coef Fsqd
_refine_ls_weighting_details
;
 w=1/[\s^2^(Fo^2^)+(0.0668P)^2^+7.4029P]
 where P=(Fo^2^+2Fc^2^)/3
;
_refine_ls_weighting_scheme calc
_refine_ls_wR_factor_gt 0.1499
_refine_ls_wR_factor_ref 0.1614
_reflns_Friedel_coverage 0.000
_reflns_number_gt 3923
_reflns_number_total 4938
_reflns_threshold_expression 'I > 2\s(I)'
_cod_data_source_file ic6b00103_si_001.cif
_cod_data_source_block mo_i06sb28_0ma_aAa
_cod_database_code 4347381
_shelx_space_group_comment
;
The symmetry employed for this shelxl refinement is uniquely defined
by the following loop, which should always be used as a source of
symmetry information in preference to the above space-group names.
They are only intended as comments.
;

loop_
_space_group_symop_operation_xyz
'x, y, z'
'-x, -y, -z'

loop_
_atom_site_label
_atom_site_type_symbol
_atom_site_fract_x
_atom_site_fract_y
_atom_site_fract_z
_atom_site_U_iso_or_equiv
_atom_site_adp_type
_atom_site_occupancy
_atom_site_site_symmetry_order
_atom_site_calc_flag
_atom_site_refinement_flags_posn
_atom_site_refinement_flags_adp
_atom_site_refinement_flags_occupancy
_atom_site_disorder_assembly
_atom_site_disorder_group
Ni1 Ni 0.09061(6) 1.07682(6) 1.13754(6) 0.0210(2) Uani 1 1 d . U . . .
Ni2 Ni 0.26209(6) 0.90753(6) 0.95985(6) 0.0204(2) Uani 1 1 d D U . . .
P1 P 0.01963(13) 0.86365(12) 1.09874(11) 0.0201(3) Uani 1 1 d . . . . .
O1 O 0.2587(4) 0.9399(4) 1.1054(4) 0.0378(8) Uani 1 1 d D U . . .
H1O H 0.286(6) 0.990(5) 1.0878(19) 0.045 Uiso 1 1 d D U . . .
O2 O -0.1621(4) 1.3199(3) 1.1070(3) 0.0284(10) Uani 1 1 d . . . . .
H2O H -0.1461 1.2958 1.0476 0.034 Uiso 1 1 calc R U . . .
O3 O 0.2092(4) 0.9502(4) 0.7198(3) 0.0314(10) Uani 1 1 d . . . . .
H3O H 0.1450 1.0069 0.7449 0.038 Uiso 1 1 calc R U . . .
O4 O 0.0112(3) 0.9515(3) 1.1732(3) 0.0217(8) Uani 1 1 d . . . . .
O5 O 0.1493(3) 0.8140(3) 1.0272(3) 0.0219(9) Uani 1 1 d . . . . .
O6 O -0.0920(3) 0.9220(3) 1.0314(3) 0.0188(8) Uani 1 1 d . . . . .
O7 O 0.1901(4) 1.1877(4) 1.0866(4) 0.0397(11) Uani 1 1 d D . . . .
H7O H 0.2423(10) 1.1645(18) 1.0338(15) 0.048 Uiso 1 1 d D U . . .
O8 O 0.3697(4) 1.0101(4) 0.9101(4) 0.0448(12) Uani 1 1 d D . . . .
H8O H 0.4269(19) 0.9924(13) 0.9435(13) 0.054 Uiso 1 1 d D U . . .
N1 N 0.0910(4) 1.0765(4) 1.3069(4) 0.0246(11) Uani 1 1 d . . . . .
N2 N -0.0751(4) 1.2338(4) 1.1738(4) 0.0207(10) Uani 1 1 d . . . . .
N4 N 0.2809(4) 0.8773(4) 0.8017(4) 0.0243(11) Uani 1 1 d . . . . .
C1 C 0.1713(6) 0.9920(6) 1.3757(5) 0.0332(15) Uani 1 1 d . . . . .
C2 C 0.1600(7) 1.0144(6) 1.4829(5) 0.0428(18) Uani 1 1 d . . . . .
H2 H 0.2174 0.9569 1.5294 0.051 Uiso 1 1 calc R U . . .
C3 C 0.0641(7) 1.1211(7) 1.5187(5) 0.049(2) Uani 1 1 d . . . . .
H3 H 0.0564 1.1365 1.5893 0.059 Uiso 1 1 calc R U . . .
C4 C -0.0199(7) 1.2047(6) 1.4494(5) 0.0410(17) Uani 1 1 d . . . . .
H4 H -0.0861 1.2771 1.4724 0.049 Uiso 1 1 calc R U . . .
C5 C -0.0048(5) 1.1796(5) 1.3447(4) 0.0239(13) Uani 1 1 d . . . . .
C6 C -0.0924(5) 1.2645(5) 1.2676(4) 0.0229(12) Uani 1 1 d . . . . .
H6 H -0.1588 1.3387 1.2866 0.027 Uiso 1 1 calc R U . . .
C7 C 0.2719(7) 0.8736(7) 1.3386(6) 0.053(2) Uani 1 1 d . . . . .
H7A H 0.2353 0.8400 1.3004 0.064 Uiso 1 1 calc R U . . .
H7B H 0.3057 0.8153 1.4006 0.064 Uiso 1 1 calc R U . . .
H7C H 0.3396 0.8891 1.2909 0.064 Uiso 1 1 calc R U . . .
N3 N 0.4317(4) 0.7346(4) 0.9517(4) 0.0215(10) Uani 1 1 d . . . . .
C8 C 0.5033(5) 0.6602(5) 1.0294(5) 0.0245(13) Uani 1 1 d . . . . .
C9 C 0.6142(5) 0.5566(5) 1.0051(5) 0.0278(14) Uani 1 1 d . . . . .
H9 H 0.6639 0.5076 1.0599 0.033 Uiso 1 1 calc R U . . .
C10 C 0.6527(6) 0.5244(5) 0.9007(5) 0.0363(16) Uani 1 1 d . . . . .
H10 H 0.7268 0.4540 0.8847 0.044 Uiso 1 1 calc R U . . .
C11 C 0.5775(6) 0.6002(6) 0.8215(5) 0.0374(16) Uani 1 1 d . . . . .
H11 H 0.5991 0.5819 0.7503 0.045 Uiso 1 1 calc R U . . .
C12 C 0.4691(5) 0.7043(5) 0.8503(5) 0.0281(14) Uani 1 1 d . . . . .
C13 C 0.3835(6) 0.7876(5) 0.7689(5) 0.0295(14) Uani 1 1 d . . . . .
H13 H 0.4040 0.7748 0.6962 0.035 Uiso 1 1 calc R U . . .
C14 C 0.4608(6) 0.6902(6) 1.1425(5) 0.0369(16) Uani 1 1 d . . . . .
H14A H 0.4798 0.7570 1.1492 0.044 Uiso 1 1 calc R U . . .
H14B H 0.5047 0.6186 1.1919 0.044 Uiso 1 1 calc R U . . .
H14C H 0.3702 0.7146 1.1597 0.044 Uiso 1 1 calc R U . . .
C15 C 0.0092(10) 0.7288(8) 1.1881(7) 0.0683(11) Uani 1 1 d . . . . .
C16 C 0.0786(10) 0.6751(7) 1.2729(7) 0.0683(11) Uani 1 1 d . . . . .
H16 H 0.1290 0.7102 1.2862 0.082 Uiso 1 1 calc R U . . .
C17 C 0.0770(10) 0.5687(7) 1.3411(7) 0.0683(11) Uani 1 1 d . . . . .
H17 H 0.1236 0.5348 1.3998 0.082 Uiso 1 1 calc R U . . .
C18 C 0.0064(9) 0.5168(8) 1.3197(7) 0.0683(11) Uani 1 1 d . . . . .
H18 H 0.0157 0.4390 1.3559 0.082 Uiso 1 1 calc R U . . .
C19 C -0.0817(10) 0.5782(7) 1.2432(7) 0.0683(11) Uani 1 1 d . . . . .
H19 H -0.1481 0.5571 1.2425 0.082 Uiso 1 1 calc R U . . .
C20 C -0.0618(9) 0.6753(7) 1.1670(7) 0.0683(11) Uani 1 1 d . . . . .
H20 H -0.0977 0.7021 1.1025 0.082 Uiso 1 1 calc R U . . .
C21 C 0.1442(14) 1.3208(8) 1.0862(13) 0.084(5) Uani 0.7 1 d D . P A 1
C21' C 0.260(3) 1.210(4) 1.1609(18) 0.115(17) Uani 0.3 1 d D . P A 2
C22 C 0.3851(11) 1.0748(9) 0.8026(7) 0.088(3) Uani 1 1 d D . . . .
H22A H 0.3050 1.1132 0.7738 0.106 Uiso 1 1 calc R U . . .
H22B H 0.4485 1.0170 0.7559 0.106 Uiso 1 1 calc R U . . .
H22C H 0.4120 1.1372 0.8066 0.106 Uiso 1 1 calc R U . . .
O1W O 0.4232(4) 1.1080(4) 1.0255(4) 0.0378(8) Uani 1 1 d D . . . .
H1WO H 0.408(6) 1.189(2) 1.030(4) 0.045 Uiso 1 1 d D U . . .
O2W O 0.4717(13) 1.2061(17) 1.4991(13) 0.109(3) Uani 0.5 1 d D . P . .
C2W C 0.3593(18) 1.192(3) 1.488(3) 0.143(7) Uani 0.5 1 d D . P . .
H2WA H 0.3660 1.1116 1.5228 0.171 Uiso 0.5 1 calc R U P . .
H2WB H 0.3535 1.1999 1.4120 0.171 Uiso 0.5 1 calc R U P . .
H2WC H 0.2841 1.2549 1.5212 0.171 Uiso 0.5 1 calc R U P . .
O3W O -0.2852(14) 1.4916(17) 1.4341(13) 0.109(3) Uani 0.5 1 d D . P B -1
C3W C -0.327(2) 1.432(2) 1.5362(19) 0.143(7) Uani 0.5 1 d D . P B -1
H3WA H -0.3713 1.3884 1.5227 0.214 Uiso 0.5 1 calc R U P B -1
H3WB H -0.3826 1.4938 1.5825 0.214 Uiso 0.5 1 calc R U P B -1
H3WC H -0.2533 1.3747 1.5712 0.214 Uiso 0.5 1 calc R U P B -1
O4W O -0.6039(14) 1.6203(17) 1.5672(13) 0.109(3) Uani 0.5 1 d . . P C -2
C4W C -0.503(3) 1.551(3) 1.507(3) 0.143(7) Uani 0.5 1 d . . P C -2
H4WA H -0.4475 1.5921 1.4817 0.171 Uiso 0.5 1 calc R U P C -2
H4WB H -0.5289 1.5375 1.4460 0.171 Uiso 0.5 1 calc R U P C -2
H4WC H -0.4591 1.4731 1.5495 0.171 Uiso 0.5 1 calc R U P C -2

loop_
_atom_site_aniso_label
_atom_site_aniso_U_11
_atom_site_aniso_U_22
_atom_site_aniso_U_33
_atom_site_aniso_U_23
_atom_site_aniso_U_13
_atom_site_aniso_U_12
Ni1 0.0226(4) 0.0164(4) 0.0189(4) -0.0048(3) -0.0087(3) -0.0003(3)
Ni2 0.0179(4) 0.0154(4) 0.0215(4) -0.0033(3) -0.0075(3) 0.0008(3)
P1 0.0206(7) 0.0137(7) 0.0195(8) -0.0016(6) -0.0089(6) 0.0008(6)
O1 0.0282(14) 0.0370(18) 0.0413(15) -0.0189(15) -0.0163(14) 0.0030(11)
O2 0.029(2) 0.018(2) 0.028(2) -0.0100(17) -0.0147(18) 0.0061(17)
O3 0.031(2) 0.034(2) 0.014(2) -0.0014(17) -0.0057(17) 0.0007(19)
O4 0.0244(19) 0.0185(19) 0.0163(19) -0.0015(16) -0.0067(15) -0.0026(16)
O5 0.0174(18) 0.0169(19) 0.026(2) -0.0089(16) -0.0093(16) 0.0028(15)
O6 0.0181(18) 0.0177(19) 0.0183(19) -0.0052(16) -0.0042(15) -0.0036(15)
O7 0.032(2) 0.044(3) 0.043(3) 0.009(2) -0.008(2) -0.021(2)
O8 0.043(3) 0.036(3) 0.063(3) 0.018(2) -0.034(2) -0.023(2)
N1 0.029(3) 0.026(3) 0.020(3) -0.001(2) -0.008(2) -0.012(2)
N2 0.021(2) 0.013(2) 0.024(3) -0.0013(19) -0.0036(19) -0.0032(19)
N4 0.018(2) 0.026(3) 0.020(2) 0.001(2) -0.0082(19) -0.001(2)
C1 0.040(3) 0.032(3) 0.027(3) -0.006(3) -0.014(3) -0.009(3)
C2 0.049(4) 0.037(4) 0.029(4) -0.007(3) -0.011(3) -0.002(3)
C3 0.075(5) 0.042(4) 0.017(3) -0.008(3) -0.017(3) -0.008(4)
C4 0.054(4) 0.034(4) 0.022(3) -0.009(3) -0.009(3) -0.004(3)
C5 0.030(3) 0.022(3) 0.021(3) -0.005(2) -0.003(2) -0.011(3)
C6 0.025(3) 0.017(3) 0.021(3) -0.003(2) -0.003(2) -0.004(2)
C7 0.058(5) 0.045(4) 0.031(4) -0.010(3) -0.029(3) 0.012(4)
N3 0.019(2) 0.019(2) 0.025(3) -0.002(2) -0.0043(19) -0.0055(19)
C8 0.020(3) 0.014(3) 0.035(3) 0.004(2) -0.008(2) -0.006(2)
C9 0.021(3) 0.020(3) 0.035(4) 0.000(3) -0.008(3) -0.002(2)
C10 0.030(3) 0.016(3) 0.049(4) -0.009(3) 0.000(3) 0.003(3)
C11 0.036(4) 0.026(3) 0.036(4) -0.008(3) 0.002(3) -0.002(3)
C12 0.024(3) 0.023(3) 0.031(3) -0.009(3) 0.002(2) -0.003(2)
C13 0.034(3) 0.028(3) 0.017(3) -0.008(3) -0.002(2) -0.003(3)
C14 0.042(4) 0.026(3) 0.036(4) -0.005(3) -0.019(3) -0.002(3)
C15 0.109(3) 0.0417(19) 0.068(2) 0.0265(17) -0.047(2) -0.043(2)
C16 0.109(3) 0.0417(19) 0.068(2) 0.0265(17) -0.047(2) -0.043(2)
C17 0.109(3) 0.0417(19) 0.068(2) 0.0265(17) -0.047(2) -0.043(2)
C18 0.109(3) 0.0417(19) 0.068(2) 0.0265(17) -0.047(2) -0.043(2)
C19 0.109(3) 0.0417(19) 0.068(2) 0.0265(17) -0.047(2) -0.043(2)
C20 0.109(3) 0.0417(19) 0.068(2) 0.0265(17) -0.047(2) -0.043(2)
C21 0.113(12) 0.049(8) 0.098(11) 0.000(7) 0.004(9) -0.053(8)
C21' 0.10(3) 0.19(4) 0.11(3) 0.07(3) -0.06(2) -0.12(3)
C22 0.125(9) 0.069(7) 0.088(8) 0.025(6) -0.024(7) -0.067(7)
O1W 0.0282(14) 0.0370(18) 0.0413(15) -0.0189(15) -0.0163(14) 0.0030(11)
O2W 0.074(5) 0.152(9) 0.104(7) -0.058(6) 0.020(5) -0.047(6)
C2W 0.071(9) 0.123(14) 0.23(2) -0.076(14) 0.013(11) -0.030(9)
O3W 0.074(5) 0.152(9) 0.104(7) -0.058(6) 0.020(5) -0.047(6)
C3W 0.071(9) 0.123(14) 0.23(2) -0.076(14) 0.013(11) -0.030(9)
O4W 0.074(5) 0.152(9) 0.104(7) -0.058(6) 0.020(5) -0.047(6)
C4W 0.071(9) 0.123(14) 0.23(2) -0.076(14) 0.013(11) -0.030(9)

loop_
_atom_type_symbol
_atom_type_description
_atom_type_scat_dispersion_real
_atom_type_scat_dispersion_imag
_atom_type_scat_source
C C 0.0033 0.0016 'International Tables Vol C Tables 4.2.6.8 and 6.1.1.4'
H H 0.0000 0.0000 'International Tables Vol C Tables 4.2.6.8 and 6.1.1.4'
N N 0.0061 0.0033 'International Tables Vol C Tables 4.2.6.8 and 6.1.1.4'
O O 0.0106 0.0060 'International Tables Vol C Tables 4.2.6.8 and 6.1.1.4'
P P 0.1023 0.0942 'International Tables Vol C Tables 4.2.6.8 and 6.1.1.4'
Ni Ni 0.3393 1.1124 'International Tables Vol C Tables 4.2.6.8 and 6.1.1.4'

loop_
_geom_angle_atom_site_label_1
_geom_angle_atom_site_label_2
_geom_angle_atom_site_label_3
_geom_angle
_geom_angle_site_symmetry_1
_geom_angle_site_symmetry_3
O1 Ni1 O4 88.75(17) . .
O1 Ni1 N2 172.93(19) . .
O4 Ni1 N2 97.89(16) . .
O1 Ni1 O7 84.35(19) . .
O4 Ni1 O7 172.09(16) . .
N2 Ni1 O7 89.18(18) . .
O1 Ni1 O6 79.91(15) . 2_577
O4 Ni1 O6 88.68(14) . 2_577
N2 Ni1 O6 102.56(16) . 2_577
O7 Ni1 O6 86.30(16) . 2_577
O1 Ni1 N1 99.85(18) . .
O4 Ni1 N1 91.98(16) . .
N2 Ni1 N1 77.61(18) . .
O7 Ni1 N1 93.02(18) . .
O6 Ni1 N1 179.29(16) 2_577 .
O1 Ni2 N4 174.45(19) . .
O1 Ni2 O5 89.14(18) . .
N4 Ni2 O5 96.12(17) . .
O1 Ni2 O8 84.1(2) . .
N4 Ni2 O8 90.7(2) . .
O5 Ni2 O8 173.01(17) . .
O1 Ni2 O6 79.79(15) . 2_577
N4 Ni2 O6 102.05(15) . 2_577
O5 Ni2 O6 88.17(13) . 2_577
O8 Ni2 O6 88.95(16) . 2_577
O1 Ni2 N3 100.32(17) . .
N4 Ni2 N3 77.91(17) . .
O5 Ni2 N3 91.07(15) . .
O8 Ni2 N3 91.82(18) . .
O6 Ni2 N3 179.23(16) 2_577 .
O4 P1 O5 112.5(2) . .
O4 P1 O6 112.0(2) . .
O5 P1 O6 111.9(2) . .
O4 P1 C15 106.3(3) . .
O5 P1 C15 105.7(4) . .
O6 P1 C15 108.0(3) . .
Ni2 O1 Ni1 105.3(2) . .
Ni2 O1 H1O 97.9(17) . .
Ni1 O1 H1O 87(5) . .
N2 O2 H2O 109.5 . .
N4 O3 H3O 109.5 . .
P1 O4 Ni1 127.1(2) . .
P1 O5 Ni2 126.9(2) . .
P1 O6 Ni1 129.6(2) . 2_577
P1 O6 Ni2 130.3(2) . 2_577
Ni1 O6 Ni2 93.35(14) 2_577 2_577
C21 O7 Ni1 129.4(6) . .
C21' O7 Ni1 123.0(12) . .
C21 O7 H7O 111.0(14) . .
C21' O7 H7O 105.2(14) . .
Ni1 O7 H7O 110.6(14) . .
C22 O8 Ni2 126.1(5) . .
C22 O8 H8O 112.9(15) . .
Ni2 O8 H8O 116.7(14) . .
C1 N1 C5 118.6(5) . .
C1 N1 Ni1 129.6(4) . .
C5 N1 Ni1 111.8(4) . .
C6 N2 O2 113.5(4) . .
C6 N2 Ni1 116.2(4) . .
O2 N2 Ni1 129.7(3) . .
C13 N4 O3 113.4(4) . .
C13 N4 Ni2 116.1(4) . .
O3 N4 Ni2 129.7(3) . .
N1 C1 C2 120.3(6) . .
N1 C1 C7 119.7(5) . .
C2 C1 C7 119.9(6) . .
C3 C2 C1 120.0(6) . .
C3 C2 H2 120.0 . .
C1 C2 H2 120.0 . .
C4 C3 C2 119.3(6) . .
C4 C3 H3 120.4 . .
C2 C3 H3 120.4 . .
C3 C4 C5 118.8(6) . .
C3 C4 H4 120.6 . .
C5 C4 H4 120.6 . .
N1 C5 C4 122.8(6) . .
N1 C5 C6 115.9(5) . .
C4 C5 C6 121.3(5) . .
N2 C6 C5 117.9(5) . .
N2 C6 H6 121.1 . .
C5 C6 H6 121.1 . .
C1 C7 H7A 109.5 . .
C1 C7 H7B 109.5 . .
H7A C7 H7B 109.5 . .
C1 C7 H7C 109.5 . .
H7A C7 H7C 109.5 . .
H7B C7 H7C 109.5 . .
C8 N3 C12 118.1(5) . .
C8 N3 Ni2 130.1(4) . .
C12 N3 Ni2 111.7(4) . .
N3 C8 C9 120.8(5) . .
N3 C8 C14 118.7(5) . .
C9 C8 C14 120.4(5) . .
C8 C9 C10 121.2(6) . .
C8 C9 H9 119.4 . .
C10 C9 H9 119.4 . .
C11 C10 C9 117.7(5) . .
C11 C10 H10 121.2 . .
C9 C10 H10 121.2 . .
C10 C11 C12 118.4(6) . .
C10 C11 H11 120.8 . .
C12 C11 H11 120.8 . .
N3 C12 C11 123.7(6) . .
N3 C12 C13 115.6(5) . .
C11 C12 C13 120.7(5) . .
N4 C13 C12 117.9(5) . .
N4 C13 H13 121.1 . .
C12 C13 H13 121.1 . .
C8 C14 H14A 109.5 . .
C8 C14 H14B 109.5 . .
H14A C14 H14B 109.5 . .
C8 C14 H14C 109.5 . .
H14A C14 H14C 109.5 . .
H14B C14 H14C 109.5 . .
C16 C15 C20 118.8(8) . .
C16 C15 P1 120.5(7) . .
C20 C15 P1 120.6(6) . .
C15 C16 C17 122.3(9) . .
C15 C16 H16 118.9 . .
C17 C16 H16 118.9 . .
C18 C17 C16 118.4(8) . .
C18 C17 H17 120.8 . .
C16 C17 H17 120.8 . .
C17 C18 C19 121.4(8) . .
C17 C18 H18 119.3 . .
C19 C18 H18 119.3 . .
C18 C19 C20 115.4(8) . .
C18 C19 H19 122.3 . .
C20 C19 H19 122.3 . .
C15 C20 C19 120.7(8) . .
C15 C20 H20 119.6 . .
C19 C20 H20 119.6 . .
O8 C22 H22A 109.5 . .
O8 C22 H22B 109.5 . .
H22A C22 H22B 109.5 . .
O8 C22 H22C 109.5 . .
H22A C22 H22C 109.5 . .
H22B C22 H22C 109.5 . .
O2W C2W H2WA 109.5 . .
O2W C2W H2WB 109.5 . .
H2WA C2W H2WB 109.5 . .
O2W C2W H2WC 109.5 . .
H2WA C2W H2WC 109.5 . .
H2WB C2W H2WC 109.5 . .
O3W C3W H3WA 109.5 . .
O3W C3W H3WB 109.5 . .
H3WA C3W H3WB 109.5 . .
O3W C3W H3WC 109.5 . .
H3WA C3W H3WC 109.5 . .
H3WB C3W H3WC 109.5 . .
O4W C4W H4WA 109.5 . .
O4W C4W H4WB 109.5 . .
H4WA C4W H4WB 109.5 . .
O4W C4W H4WC 109.5 . .
H4WA C4W H4WC 109.5 . .
H4WB C4W H4WC 109.5 . .

loop_
_geom_bond_atom_site_label_1
_geom_bond_atom_site_label_2
_geom_bond_distance
_geom_bond_site_symmetry_2
Ni1 O1 1.963(4) .
Ni1 O4 2.056(4) .
Ni1 N2 2.078(4) .
Ni1 O7 2.086(4) .
Ni1 O6 2.136(4) 2_577
Ni1 N1 2.147(5) .
Ni2 O1 1.956(4) .
Ni2 N4 2.063(5) .
Ni2 O5 2.066(4) .
Ni2 O8 2.079(4) .
Ni2 O6 2.146(3) 2_577
Ni2 N3 2.160(4) .
P1 O4 1.529(4) .
P1 O5 1.530(4) .
P1 O6 1.532(4) .
P1 C15 1.825(8) .
O1 H1O 0.786(10) .
O2 N2 1.377(6) .
O2 H2O 0.8200 .
O3 N4 1.375(6) .
O3 H3O 0.8200 .
O6 Ni1 2.136(4) 2_577
O6 Ni2 2.146(3) 2_577
O7 C21 1.460(8) .
O7 C21' 1.504(19) .
O7 H7O 0.810(10) .
O8 C22 1.442(7) .
O8 H8O 0.796(10) .
N1 C1 1.346(8) .
N1 C5 1.354(7) .
N2 C6 1.269(7) .
N4 C13 1.273(7) .
C1 C2 1.409(9) .
C1 C7 1.491(9) .
C2 C3 1.373(9) .
C2 H2 0.9300 .
C3 C4 1.370(9) .
C3 H3 0.9300 .
C4 C5 1.382(8) .
C4 H4 0.9300 .
C5 C6 1.460(8) .
C6 H6 0.9300 .
C7 H7A 0.9600 .
C7 H7B 0.9600 .
C7 H7C 0.9600 .
N3 C8 1.339(7) .
N3 C12 1.340(7) .
C8 C9 1.381(8) .
C8 C14 1.482(8) .
C9 C10 1.384(9) .
C9 H9 0.9300 .
C10 C11 1.377(9) .
C10 H10 0.9300 .
C11 C12 1.385(8) .
C11 H11 0.9300 .
C12 C13 1.480(9) .
C13 H13 0.9300 .
C14 H14A 0.9600 .
C14 H14B 0.9600 .
C14 H14C 0.9600 .
C15 C16 1.360(12) .
C15 C20 1.363(12) .
C16 C17 1.403(11) .
C16 H16 0.9300 .
C17 C18 1.345(12) .
C17 H17 0.9300 .
C18 C19 1.415(12) .
C18 H18 0.9300 .
C19 C20 1.433(11) .
C19 H19 0.9300 .
C20 H20 0.9300 .
C22 H22A 0.9600 .
C22 H22B 0.9600 .
C22 H22C 0.9600 .
O1W H1WO 0.938(9) .
O2W C2W 1.451(10) .
C2W H2WA 0.9600 .
C2W H2WB 0.9600 .
C2W H2WC 0.9600 .
O3W C3W 1.446(10) .
C3W H3WA 0.9600 .
C3W H3WB 0.9600 .
C3W H3WC 0.9600 .
O4W C4W 1.30(3) .
C4W H4WA 0.9600 .
C4W H4WB 0.9600 .
C4W H4WC 0.9600 .
